data_2103347
loop_
_publ_author_name
'Marsh, Richard E.'

_publ_section_title
;
 The space groups of point group <i>C</i>~3~: some corrections, some
 comments
;
_journal_issue 5
_journal_name_full 'Acta Crystallographica Section B'
_journal_page_first 893
_journal_page_last 899
_journal_paper_doi 10.1107/S0108768102011758
_journal_volume 58
_journal_year 2002
_chemical_formula_moiety 'C32 H46 O8 S'
_chemical_formula_sum 'C32 H46 O8 S'
_symmetry_cell_setting trigonal
_symmetry_space_group_name_H-M 'P 32 2 1'
_cell_angle_alpha 90.00
_cell_angle_beta 90.00
_cell_angle_gamma 120.00
_cell_formula_units_Z 3
_cell_length_a 9.971
_cell_length_b 9.971
_cell_length_c 28.304
_cell_volume 2437.002
_cod_data_source_file bk0117.cif
_cod_data_source_block BECXEM
_cod_depositor_comments
;
 Adding the _cell_formula_units_Z and _chemical_formula_moiety data items
 after consulting the original publication.

 Antanas Vaitkus,
 2017-08-03
;
_cod_database_code 2103347

loop_
_atom_site_label
_atom_site_fract_x
_atom_site_fract_y
_atom_site_fract_z
S 0.0 0.1046 0.3333
O1 0.1400 0.1010 0.3228
O3 0.2298 0.4190 0.3059
O4 -0.2816 -0.0860 0.4338
O5 -0.0714 -0.1116 0.4334
C1 0.0479 0.2223 0.3862
C2 0.1638 0.3798 0.3902
C3 0.1885 0.4476 0.4353
C4 0.1104 0.3678 0.4758
C5 0.0024 0.2112 0.4710
C6 -0.0290 0.1388 0.4270
C7 0.2704 0.4858 0.3512
C8 0.1435 0.4488 0.5240
C9 -0.1459 -0.0309 0.4298
C10 0.2536 0.6297 0.3470
C11 0.4370 0.5350 0.3612
C12 0.2300 0.6220 0.5218
C13 -0.0180 0.4175 0.5468
C14 0.2090 0.3780 0.5563
C15 -0.1674 -0.2800 0.4326
C16 -0.0696 -0.3426 0.4204
